data_7015194
loop_
_publ_author_name
'Beitat, Alexander'
'Foxon, Simon P.'
'Brombach, Christoph-Cornelius'
'Hausmann, Heike'
'Heinemann, Frank W.'
'Hampel, Frank'
'Monkowius, Uwe'
'Hirtenlehner, Christa'
'Kn\"or, G\"unther'
'Schindler, Siegfried'

_publ_section_title
;
 Syntheses, emission properties and intramolecular ligand exchange of
 zinc complexes with ligands belonging to the tmpa family.
;
_journal_issue 18
_journal_name_full 'Dalton transactions (Cambridge, England : 2003)'
_journal_page_first 5090
_journal_page_last 5101
_journal_paper_doi 10.1039/c0dt01339k
_journal_volume 40
_journal_year 2011
_chemical_formula_sum 'C17 H16 Cl2 N4 Zn'
_chemical_formula_weight 412.61
_chemical_name_systematic
;
?
;
_space_group_IT_number 14
_symmetry_cell_setting monoclinic
_symmetry_space_group_name_Hall '-P 2ybc'
_symmetry_space_group_name_H-M 'P 1 21/c 1'
_atom_sites_solution_hydrogens geom
_atom_sites_solution_primary direct
_atom_sites_solution_secondary difmap
_audit_creation_method SHELXL-97
_cell_angle_alpha 90.00
_cell_angle_beta 101.09(3)
_cell_angle_gamma 90.00
_cell_formula_units_Z 4
_cell_length_a 9.2065(18)
_cell_length_b 11.230(2)
_cell_length_c 17.138(3)
_cell_measurement_reflns_used 15
_cell_measurement_temperature 173(2)
_cell_volume 1738.8(6)
_computing_cell_refinement 'Nonius Express'
_computing_data_collection 'Nonius Express'
_computing_data_reduction MoleN
_computing_molecular_graphics 'Shelxtl NT 5.1'
_computing_publication_material 'Shelxtl NT 5.1'
_computing_structure_refinement 'SHELXL-97 (Sheldrick, 1997)'
_computing_structure_solution 'SHELXS-97 (Sheldrick, 1990)'
_diffrn_ambient_temperature 173(2)
_diffrn_measured_fraction_theta_full 0.999
_diffrn_measured_fraction_theta_max 0.999
_diffrn_measurement_device_type 'Nonius Mach3'
_diffrn_measurement_method 'theta scans'
_diffrn_radiation_monochromator graphite
_diffrn_radiation_source 'fine-focus rotating anode'
_diffrn_radiation_type MoK\a
_diffrn_radiation_wavelength 0.71073
_diffrn_reflns_av_R_equivalents 0.0773
_diffrn_reflns_av_sigmaI/netI 0.0554
_diffrn_reflns_limit_h_max 11
_diffrn_reflns_limit_h_min -11
_diffrn_reflns_limit_k_max 13
_diffrn_reflns_limit_k_min -7
_diffrn_reflns_limit_l_max 21
_diffrn_reflns_limit_l_min -21
_diffrn_reflns_number 7223
_diffrn_reflns_theta_full 26.30
_diffrn_reflns_theta_max 26.30
_diffrn_reflns_theta_min 2.89
_diffrn_standards_interval_count 200
_diffrn_standards_interval_time 7200
_diffrn_standards_number 3
_exptl_absorpt_coefficient_mu 1.725
_exptl_absorpt_correction_T_max 0.6256
_exptl_absorpt_correction_T_min 0.6256
_exptl_absorpt_correction_type empirical
_exptl_absorpt_process_details 'Psi Scans'
_exptl_crystal_colour colorless
_exptl_crystal_density_diffrn 1.576
_exptl_crystal_density_method 'not measured'
_exptl_crystal_description block
_exptl_crystal_F_000 840
_exptl_crystal_size_max 0.30
_exptl_crystal_size_mid 0.30
_exptl_crystal_size_min 0.30
_refine_diff_density_max 0.331
_refine_diff_density_min -0.458
_refine_diff_density_rms 0.072
_refine_ls_extinction_method none
_refine_ls_goodness_of_fit_ref 0.873
_refine_ls_hydrogen_treatment 'riding model'
_refine_ls_matrix_type full
_refine_ls_number_parameters 273
_refine_ls_number_reflns 3519
_refine_ls_number_restraints 0
_refine_ls_restrained_S_all 0.873
_refine_ls_R_factor_all 0.0459
_refine_ls_R_factor_gt 0.0292
_refine_ls_shift/su_max 0.021
_refine_ls_shift/su_mean 0.003
_refine_ls_structure_factor_coef Fsqd
_refine_ls_weighting_details 'calc w=1/[\s^2^(Fo^2^)+(0.0451P)^2^+1.4097P] where P=(Fo^2^+2Fc^2^)/3'
_refine_ls_weighting_scheme calc
_refine_ls_wR_factor_gt 0.0683
_refine_ls_wR_factor_ref 0.0789
_reflns_number_gt 2833
_reflns_number_total 3519
_reflns_threshold_expression >2sigma(I)
_cod_data_source_file c0dt01339k.txt
_cod_data_source_block ass14
_cod_depositor_comments
;
The following automatic conversions were performed:
'_symmetry_cell_setting' value 'Monoclinic' changed to 'monoclinic'
according to '/home/saulius/struct/CIF-dictionaries/cif_core.dic'
dictionary named 'cif_core.dic' version 2.4.1 from 2010-06-29.

Automatic conversion script
Id: cif_fix_enum 1555 2011-01-17 13:19:09Z saulius 
;
_cod_original_cell_volume 1738.7(6)
_cod_original_sg_symbol_H-M P2(1)/c
_cod_database_code 7015194

loop_
_symmetry_equiv_pos_as_xyz
'x, y, z'
'-x, y+1/2, -z+1/2'
'-x, -y, -z'
'x, -y-1/2, z-1/2'

loop_
_atom_site_label
_atom_site_type_symbol
_atom_site_fract_x
_atom_site_fract_y
_atom_site_fract_z
_atom_site_U_iso_or_equiv
_atom_site_adp_type
_atom_site_occupancy
_atom_site_symmetry_multiplicity
_atom_site_calc_flag
_atom_site_refinement_flags
_atom_site_disorder_assembly
_atom_site_disorder_group
Zn1 Zn 0.28087(3) 0.55696(2) 0.184481(14) 0.02104(9) Uani 1 1 d . . .
Cl2 Cl 0.33175(8) 0.74733(6) 0.14925(4) 0.03889(17) Uani 1 1 d . . .
Cl1 Cl 0.43724(6) 0.43522(6) 0.14117(4) 0.03266(15) Uani 1 1 d . . .
N11 N 0.3141(2) 0.57234(17) 0.30770(10) 0.0223(4) Uani 1 1 d . . .
C12 C 0.3494(3) 0.6783(2) 0.34170(14) 0.0275(5) Uani 1 1 d . . .
C13 C 0.3714(3) 0.6959(2) 0.42297(14) 0.0313(5) Uani 1 1 d . . .
C14 C 0.3542(3) 0.6011(3) 0.47067(14) 0.0310(5) Uani 1 1 d . . .
C15 C 0.3183(3) 0.4912(2) 0.43639(14) 0.0279(5) Uani 1 1 d . . .
C16 C 0.2994(2) 0.4789(2) 0.35504(12) 0.0221(4) Uani 1 1 d . . .
C17 C 0.2733(3) 0.3581(2) 0.31755(13) 0.0270(5) Uani 1 1 d . . .
H17A H 0.3690 0.3251 0.3094 0.032 Uiso 1 1 calc R . .
H17B H 0.2341 0.3045 0.3544 0.032 Uiso 1 1 calc R . .
N21 N 0.0591(2) 0.54883(17) 0.13644(11) 0.0220(4) Uani 1 1 d . . .
C22 C 0.0062(3) 0.6129(2) 0.07053(14) 0.0278(5) Uani 1 1 d . . .
C23 C -0.1416(3) 0.6153(2) 0.03612(15) 0.0316(5) Uani 1 1 d . . .
C24 C -0.2407(3) 0.5521(2) 0.07150(16) 0.0330(6) Uani 1 1 d . . .
C25 C -0.1875(3) 0.4864(2) 0.13863(15) 0.0289(5) Uani 1 1 d . . .
C26 C -0.0366(2) 0.4842(2) 0.16917(13) 0.0226(4) Uani 1 1 d . . .
N27 N 0.16959(19) 0.36031(17) 0.24117(10) 0.0209(4) Uani 1 1 d . . .
C27 C 0.0245(2) 0.4133(2) 0.24295(13) 0.0233(5) Uani 1 1 d . . .
C31 C 0.1655(2) 0.2564(2) 0.19518(13) 0.0222(4) Uani 1 1 d . . .
N32 N 0.0458(2) 0.24556(19) 0.13754(12) 0.0288(4) Uani 1 1 d . . .
C33 C 0.0357(3) 0.1486(2) 0.09193(15) 0.0335(6) Uani 1 1 d . . .
C34 C 0.1376(3) 0.0584(2) 0.10109(16) 0.0344(6) Uani 1 1 d . . .
C35 C 0.2610(3) 0.0704(3) 0.16127(17) 0.0359(6) Uani 1 1 d . . .
C36 C 0.2769(3) 0.1699(2) 0.20820(15) 0.0315(5) Uani 1 1 d . . .
H12 H 0.355(3) 0.738(2) 0.3075(15) 0.024(6) Uiso 1 1 d . . .
H24 H -0.339(3) 0.551(2) 0.0512(14) 0.022(6) Uiso 1 1 d . . .
H27B H -0.043(3) 0.353(2) 0.2516(14) 0.025(6) Uiso 1 1 d . . .
H33 H -0.050(4) 0.142(3) 0.0505(19) 0.050(9) Uiso 1 1 d . . .
H27A H 0.034(3) 0.468(2) 0.2840(15) 0.022(6) Uiso 1 1 d . . .
H34 H 0.124(3) -0.010(3) 0.0684(17) 0.044(8) Uiso 1 1 d . . .
H25 H -0.251(3) 0.443(2) 0.1650(15) 0.026(7) Uiso 1 1 d . . .
H13 H 0.396(3) 0.771(3) 0.4435(15) 0.030(7) Uiso 1 1 d . . .
H36 H 0.363(3) 0.178(3) 0.2482(16) 0.038(8) Uiso 1 1 d . . .
H15 H 0.306(3) 0.427(2) 0.4654(15) 0.021(6) Uiso 1 1 d . . .
H35 H 0.326(4) 0.011(3) 0.1711(19) 0.058(10) Uiso 1 1 d . . .
H23 H -0.170(3) 0.659(2) -0.0087(16) 0.030(7) Uiso 1 1 d . . .
H22 H 0.079(3) 0.658(2) 0.0476(16) 0.036(7) Uiso 1 1 d . . .
H14 H 0.367(3) 0.613(3) 0.5270(17) 0.041(8) Uiso 1 1 d . . .

loop_
_atom_site_aniso_label
_atom_site_aniso_U_11
_atom_site_aniso_U_22
_atom_site_aniso_U_33
_atom_site_aniso_U_23
_atom_site_aniso_U_13
_atom_site_aniso_U_12
Zn1 0.01737(13) 0.02519(16) 0.02065(14) 0.00137(10) 0.00392(9) -0.00134(10)
Cl2 0.0463(4) 0.0318(3) 0.0355(3) 0.0104(3) 0.0001(3) -0.0133(3)
Cl1 0.0207(3) 0.0412(4) 0.0389(3) 0.0028(3) 0.0126(2) 0.0058(2)
N11 0.0214(9) 0.0243(10) 0.0212(9) -0.0014(7) 0.0039(7) -0.0022(8)
C12 0.0291(12) 0.0252(12) 0.0283(11) -0.0023(10) 0.0059(9) -0.0026(10)
C13 0.0312(13) 0.0312(14) 0.0312(12) -0.0105(11) 0.0054(10) -0.0024(11)
C14 0.0272(12) 0.0430(15) 0.0227(11) -0.0056(11) 0.0043(9) -0.0005(11)
C15 0.0275(11) 0.0325(13) 0.0238(11) 0.0014(10) 0.0052(9) 0.0011(10)
C16 0.0194(10) 0.0245(11) 0.0223(10) 0.0014(9) 0.0036(8) 0.0025(9)
C17 0.0321(12) 0.0239(12) 0.0237(11) 0.0031(9) 0.0020(9) 0.0002(10)
N21 0.0171(8) 0.0245(10) 0.0247(9) -0.0011(8) 0.0046(7) -0.0003(7)
C22 0.0248(11) 0.0308(13) 0.0279(11) 0.0013(10) 0.0052(9) 0.0009(10)
C23 0.0265(12) 0.0367(14) 0.0295(12) 0.0012(11) 0.0000(9) 0.0035(11)
C24 0.0206(11) 0.0353(14) 0.0399(13) -0.0058(11) -0.0024(10) 0.0013(11)
C25 0.0195(11) 0.0284(13) 0.0392(13) -0.0042(11) 0.0069(9) -0.0022(10)
C26 0.0199(10) 0.0211(11) 0.0276(11) -0.0067(9) 0.0065(8) 0.0002(9)
N27 0.0175(9) 0.0226(10) 0.0228(9) -0.0010(7) 0.0043(7) -0.0012(7)
C27 0.0202(11) 0.0260(12) 0.0258(11) -0.0032(10) 0.0094(9) -0.0029(9)
C31 0.0214(11) 0.0226(11) 0.0246(10) 0.0007(9) 0.0095(8) -0.0043(9)
N32 0.0256(10) 0.0288(11) 0.0319(10) -0.0055(8) 0.0053(8) -0.0043(8)
C33 0.0311(13) 0.0357(14) 0.0344(13) -0.0101(11) 0.0083(10) -0.0098(11)
C34 0.0396(14) 0.0303(13) 0.0382(13) -0.0130(11) 0.0196(11) -0.0086(12)
C35 0.0360(14) 0.0298(14) 0.0446(14) -0.0048(12) 0.0147(11) 0.0020(12)
C36 0.0301(13) 0.0299(13) 0.0350(13) -0.0051(11) 0.0075(10) 0.0011(11)

loop_
_atom_type_symbol
_atom_type_description
_atom_type_scat_dispersion_real
_atom_type_scat_dispersion_imag
_atom_type_scat_source
C C 0.0033 0.0016 'International Tables Vol C Tables 4.2.6.8 and 6.1.1.4'
H H 0.0000 0.0000 'International Tables Vol C Tables 4.2.6.8 and 6.1.1.4'
N N 0.0061 0.0033 'International Tables Vol C Tables 4.2.6.8 and 6.1.1.4'
Cl Cl 0.1484 0.1585 'International Tables Vol C Tables 4.2.6.8 and 6.1.1.4'
Zn Zn 0.2839 1.4301 'International Tables Vol C Tables 4.2.6.8 and 6.1.1.4'

loop_
_geom_angle_atom_site_label_1
_geom_angle_atom_site_label_2
_geom_angle_atom_site_label_3
_geom_angle
_geom_angle_site_symmetry_1
_geom_angle_site_symmetry_3
_geom_angle_publ_flag
N21 Zn1 N11 110.59(8) . . ?
N21 Zn1 Cl1 119.93(6) . . ?
N11 Zn1 Cl1 114.39(6) . . ?
N21 Zn1 Cl2 100.00(6) . . ?
N11 Zn1 Cl2 101.07(6) . . ?
Cl1 Zn1 Cl2 107.96(3) . . ?
C12 N11 C16 118.30(19) . . ?
C12 N11 Zn1 119.47(16) . . ?
C16 N11 Zn1 122.23(15) . . ?
N11 C12 C13 122.9(2) . . ?
C14 C13 C12 118.6(2) . . ?
C13 C14 C15 119.1(2) . . ?
C14 C15 C16 119.6(2) . . ?
N11 C16 C15 121.5(2) . . ?
N11 C16 C17 118.16(18) . . ?
C15 C16 C17 120.2(2) . . ?
N27 C17 C16 113.02(19) . . ?
C26 N21 C22 118.51(19) . . ?
C26 N21 Zn1 122.55(15) . . ?
C22 N21 Zn1 118.91(16) . . ?
N21 C22 C23 122.5(2) . . ?
C22 C23 C24 118.9(2) . . ?
C25 C24 C23 118.9(2) . . ?
C24 C25 C26 119.6(2) . . ?
N21 C26 C25 121.5(2) . . ?
N21 C26 C27 117.77(19) . . ?
C25 C26 C27 120.7(2) . . ?
C31 N27 C17 115.47(19) . . ?
C31 N27 C27 114.99(18) . . ?
C17 N27 C27 115.31(18) . . ?
N27 C27 C26 113.00(18) . . ?
N32 C31 C36 122.0(2) . . ?
N32 C31 N27 114.8(2) . . ?
C36 C31 N27 123.2(2) . . ?
C33 N32 C31 117.5(2) . . ?
N32 C33 C34 124.6(2) . . ?
C33 C34 C35 117.3(2) . . ?
C36 C35 C34 119.8(3) . . ?
C35 C36 C31 118.7(2) . . ?

loop_
_geom_bond_atom_site_label_1
_geom_bond_atom_site_label_2
_geom_bond_distance
_geom_bond_site_symmetry_2
_geom_bond_publ_flag
Zn1 N21 2.0513(19) . ?
Zn1 N11 2.0819(18) . ?
Zn1 Cl1 2.2143(7) . ?
Zn1 Cl2 2.2941(8) . ?
N11 C12 1.337(3) . ?
N11 C16 1.349(3) . ?
C12 C13 1.383(3) . ?
C13 C14 1.370(4) . ?
C14 C15 1.380(4) . ?
C15 C16 1.378(3) . ?
C16 C17 1.500(3) . ?
C17 N27 1.465(3) . ?
N21 C26 1.344(3) . ?
N21 C22 1.349(3) . ?
C22 C23 1.376(3) . ?
C23 C24 1.383(4) . ?
C24 C25 1.375(4) . ?
C25 C26 1.388(3) . ?
C26 C27 1.508(3) . ?
N27 C31 1.405(3) . ?
N27 C27 1.468(3) . ?
C31 N32 1.337(3) . ?
C31 C36 1.399(3) . ?
N32 C33 1.333(3) . ?
C33 C34 1.369(4) . ?
C34 C35 1.386(4) . ?
C35 C36 1.368(4) . ?
